data_7001877
loop_
_publ_author_name
'Biswas, Shyam'
'Grzywa, Maciej'
'Nayek, Hari Pada'
'Dehnen, Stefanie'
'Senkovska, Irena'
'Kaskel, Stefan'
'Volkmer, Dirk'

_publ_section_title
;
 A cubic coordination framework constructed from benzobistriazolate
 ligands and zinc ions having selective gas sorption properties
;
_journal_issue 33
_journal_name_full 'Dalton Transactions'
_journal_page_first 6487
_journal_page_last 6495
_journal_paper_doi 10.1039/b904280f
_journal_year 2009
_chemical_formula_moiety 'C3 H1 Cl1 N3 Zn1, (C4 H9 N1 O1)'
_chemical_formula_sum 'C7 H10 Cl N4 O Zn'
_chemical_formula_weight 267.01
_chemical_name_systematic
;
?
;
_space_group_IT_number 14
_symmetry_cell_setting monoclinic
_symmetry_space_group_name_Hall '-P 2ybc'
_symmetry_space_group_name_H-M 'P 1 21/c 1'
_atom_sites_solution_hydrogens geom
_atom_sites_solution_primary direct
_atom_sites_solution_secondary difmap
_audit_creation_method SHELXL-97
_cell_angle_alpha 90.00
_cell_angle_beta 96.91(3)
_cell_angle_gamma 90.00
_cell_formula_units_Z 4
_cell_length_a 9.812(2)
_cell_length_b 8.6012(17)
_cell_length_c 12.571(3)
_cell_measurement_temperature 293(2)
_cell_volume 1053.2(4)
_computing_cell_refinement 'STOE CELL'
_computing_data_collection 'STOE EXPOSE'
_computing_data_reduction 'STOE INTEGRATE'
_computing_molecular_graphics 'Mercury 1.4.2'
_computing_publication_material 'DIAMOND 3.0'
_computing_structure_refinement 'SHELXL-97 (Sheldrick, 1997)'
_computing_structure_solution 'SHELXS-97 (Sheldrick, 1990)'
_diffrn_ambient_temperature 293(2)
_diffrn_measured_fraction_theta_full 0.933
_diffrn_measured_fraction_theta_max 0.99
_diffrn_measurement_device_type 'STOE IPDS'
_diffrn_measurement_method 'rotation method'
_diffrn_radiation_monochromator graphite
_diffrn_radiation_source 'fine-focus sealed tube'
_diffrn_radiation_type MoK\a
_diffrn_radiation_wavelength 0.71073
_diffrn_reflns_av_R_equivalents 0.1948
_diffrn_reflns_av_sigmaI/netI 0.1163
_diffrn_reflns_limit_h_max 10
_diffrn_reflns_limit_h_min -10
_diffrn_reflns_limit_k_max 10
_diffrn_reflns_limit_k_min -10
_diffrn_reflns_limit_l_max 15
_diffrn_reflns_limit_l_min -15
_diffrn_reflns_number 11882
_diffrn_reflns_theta_full 25.95
_diffrn_reflns_theta_max 25.95
_diffrn_reflns_theta_min 2.88
_exptl_absorpt_coefficient_mu 2.558
_exptl_absorpt_correction_type none
_exptl_crystal_colour colorless
_exptl_crystal_density_diffrn 1.684
_exptl_crystal_density_method 'not measured'
_exptl_crystal_description block-shaped
_exptl_crystal_F_000 540
_exptl_crystal_size_max 0.23
_exptl_crystal_size_mid 0.23
_exptl_crystal_size_min 0.15
_refine_diff_density_max 0.919
_refine_diff_density_min -0.760
_refine_diff_density_rms 0.138
_refine_ls_extinction_method none
_refine_ls_goodness_of_fit_ref 0.884
_refine_ls_matrix_type full
_refine_ls_number_parameters 127
_refine_ls_number_reflns 1920
_refine_ls_number_restraints 0
_refine_ls_restrained_S_all 0.884
_refine_ls_R_factor_all 0.1017
_refine_ls_R_factor_gt 0.0576
_refine_ls_shift/su_max 0.000
_refine_ls_shift/su_mean 0.000
_refine_ls_structure_factor_coef Fsqd
_refine_ls_weighting_details 'calc w=1/[\s^2^(Fo^2^)+(0.0911P)^2^+0.0000P] where P=(Fo^2^+2Fc^2^)/3'
_refine_ls_weighting_scheme calc
_refine_ls_wR_factor_gt 0.1399
_refine_ls_wR_factor_ref 0.1600
_reflns_number_gt 1126
_reflns_number_total 1920
_reflns_threshold_expression >2sigma(I)
_cod_data_source_file b904280f.txt
_cod_data_source_block bis686
_cod_original_cell_volume 1053.3(4)
_cod_original_sg_symbol_H-M P21/c
_cod_original_formula_sum 'C7 H10 Cl1 N4 O1 Zn1'
_cod_database_code 7001877

loop_
_symmetry_equiv_pos_as_xyz
'x, y, z'
'-x, y+1/2, -z+1/2'
'-x, -y, -z'
'x, -y-1/2, z-1/2'

loop_
_atom_site_label
_atom_site_type_symbol
_atom_site_fract_x
_atom_site_fract_y
_atom_site_fract_z
_atom_site_U_iso_or_equiv
_atom_site_adp_type
_atom_site_occupancy
_atom_site_symmetry_multiplicity
_atom_site_calc_flag
_atom_site_refinement_flags
_atom_site_disorder_assembly
_atom_site_disorder_group
Zn1 Zn 0.67061(9) 0.09534(9) 0.19691(6) 0.0364(3) Uani 1 1 d . . .
Cl2 Cl 0.8786(2) 0.1417(3) 0.27857(18) 0.0649(6) Uani 1 1 d . . .
N1 N 0.5650(6) -0.0228(7) 0.2964(4) 0.0364(14) Uani 1 1 d . . .
N2 N 0.5024(6) -0.1554(7) 0.2659(4) 0.0379(14) Uani 1 1 d . . .
N3 N 0.5614(6) 0.2861(7) 0.1565(4) 0.0365(14) Uani 1 1 d . . .
O1 O 0.6913(6) -0.0082(6) 0.0608(4) 0.0522(14) Uani 1 1 d . . .
C1 C 0.5397(8) 0.3848(7) 0.0687(5) 0.0337(15) Uani 1 1 d . . .
C2 C 0.5418(7) 0.0060(8) 0.4015(4) 0.0350(16) Uani 1 1 d . . .
C3 C 0.5853(8) 0.3725(8) -0.0317(5) 0.0374(17) Uani 1 1 d . . .
H3 H 0.6392 0.2910 -0.0514 0.045 Uiso 1 1 calc R . .
C4 C 0.7606(8) -0.1288(9) 0.0464(5) 0.048(2) Uani 1 1 d . . .
N4 N 0.8231(8) -0.1420(8) -0.0385(5) 0.0530(18) Uani 1 1 d . . .
C5 C 0.9023(11) -0.2792(11) -0.0609(7) 0.073(3) Uani 1 1 d . . .
H5A H 0.9398 -0.2649 -0.1273 0.109 Uiso 1 1 calc R . .
H5B H 0.8435 -0.3688 -0.0662 0.109 Uiso 1 1 calc R . .
H5C H 0.9755 -0.2943 -0.0040 0.109 Uiso 1 1 calc R . .
C6 C 0.7704(10) -0.2565(11) 0.1281(6) 0.063(2) Uani 1 1 d . . .
H6A H 0.8256 -0.3395 0.1054 0.095 Uiso 1 1 calc R . .
H6B H 0.6801 -0.2948 0.1354 0.095 Uiso 1 1 calc R . .
H6C H 0.8118 -0.2170 0.1958 0.095 Uiso 1 1 calc R . .
C7 C 0.8149(13) -0.0148(12) -0.1154(7) 0.085(3) Uani 1 1 d . . .
H7A H 0.8662 -0.0411 -0.1732 0.128 Uiso 1 1 calc R . .
H7B H 0.8524 0.0778 -0.0806 0.128 Uiso 1 1 calc R . .
H7C H 0.7207 0.0029 -0.1430 0.128 Uiso 1 1 calc R . .

loop_
_atom_site_aniso_label
_atom_site_aniso_U_11
_atom_site_aniso_U_22
_atom_site_aniso_U_33
_atom_site_aniso_U_23
_atom_site_aniso_U_13
_atom_site_aniso_U_12
Zn1 0.0435(6) 0.0388(5) 0.0278(4) 0.0026(3) 0.0079(3) 0.0023(4)
Cl2 0.0501(15) 0.0764(16) 0.0666(13) 0.0022(11) -0.0001(10) -0.0068(11)
N1 0.040(4) 0.043(3) 0.028(3) 0.006(2) 0.012(2) -0.005(3)
N2 0.050(4) 0.038(3) 0.028(3) 0.002(2) 0.011(2) -0.009(3)
N3 0.038(4) 0.043(3) 0.029(3) 0.004(2) 0.008(2) 0.007(3)
O1 0.068(4) 0.053(3) 0.036(3) -0.001(2) 0.008(2) 0.018(3)
C1 0.041(4) 0.037(4) 0.024(3) 0.000(3) 0.005(3) 0.006(3)
C2 0.042(5) 0.042(4) 0.022(3) 0.000(3) 0.007(3) 0.000(3)
C3 0.042(5) 0.035(4) 0.035(3) -0.002(3) 0.005(3) 0.010(3)
C4 0.046(6) 0.063(6) 0.035(4) -0.004(3) 0.004(3) 0.004(4)
N4 0.065(5) 0.058(4) 0.037(3) -0.007(3) 0.009(3) 0.010(3)
C5 0.093(9) 0.071(6) 0.057(5) -0.003(4) 0.018(5) 0.030(6)
C6 0.063(7) 0.074(6) 0.054(5) 0.011(4) 0.015(4) 0.010(5)
C7 0.139(11) 0.075(7) 0.046(5) 0.011(5) 0.027(5) 0.019(7)

loop_
_atom_type_symbol
_atom_type_description
_atom_type_scat_dispersion_real
_atom_type_scat_dispersion_imag
_atom_type_scat_source
C C 0.0033 0.0016 'International Tables Vol C Tables 4.2.6.8 and 6.1.1.4'
H H 0.0000 0.0000 'International Tables Vol C Tables 4.2.6.8 and 6.1.1.4'
N N 0.0061 0.0033 'International Tables Vol C Tables 4.2.6.8 and 6.1.1.4'
Cl Cl 0.1484 0.1585 'International Tables Vol C Tables 4.2.6.8 and 6.1.1.4'
Zn Zn 0.2839 1.4301 'International Tables Vol C Tables 4.2.6.8 and 6.1.1.4'
O O 0.0106 0.0060 'International Tables Vol C Tables 4.2.6.8 and 6.1.1.4'

loop_
_geom_angle_atom_site_label_1
_geom_angle_atom_site_label_2
_geom_angle_atom_site_label_3
_geom_angle
_geom_angle_site_symmetry_1
_geom_angle_site_symmetry_3
_geom_angle_publ_flag
O1 Zn1 N3 105.1(2) . . ?
O1 Zn1 N1 115.6(2) . . ?
N3 Zn1 N1 106.0(2) . . ?
O1 Zn1 Cl2 107.51(19) . . ?
N3 Zn1 Cl2 114.11(19) . . ?
N1 Zn1 Cl2 108.73(19) . . ?
N2 N1 C2 107.7(5) . . ?
N2 N1 Zn1 120.9(4) . . ?
C2 N1 Zn1 131.5(5) . . ?
N3 N2 N1 111.0(5) 2_645 . ?
N2 N3 C1 108.3(5) 2_655 . ?
N2 N3 Zn1 114.5(4) 2_655 . ?
C1 N3 Zn1 137.1(4) . . ?
C4 O1 Zn1 127.7(4) . . ?
N3 C1 C3 129.7(6) . . ?
N3 C1 C2 106.3(5) . 2_655 ?
C3 C1 C2 123.9(6) . 2_655 ?
C3 C2 N1 129.9(6) 4_566 . ?
C3 C2 C1 123.4(6) 4_566 2_645 ?
N1 C2 C1 106.7(5) . 2_645 ?
C2 C3 C1 112.7(6) 4_565 . ?
O1 C4 N4 120.3(7) . . ?
O1 C4 C6 119.6(7) . . ?
N4 C4 C6 120.1(7) . . ?
C4 N4 C7 119.1(7) . . ?
C4 N4 C5 123.0(7) . . ?
C7 N4 C5 117.9(7) . . ?

loop_
_geom_bond_atom_site_label_1
_geom_bond_atom_site_label_2
_geom_bond_distance
_geom_bond_site_symmetry_2
_geom_bond_publ_flag
Zn1 O1 1.961(5) . ?
Zn1 N3 1.992(6) . ?
Zn1 N1 1.995(5) . ?
Zn1 Cl2 2.207(3) . ?
N1 N2 1.330(8) . ?
N1 C2 1.390(8) . ?
N2 N3 1.320(7) 2_645 ?
N3 N2 1.320(7) 2_655 ?
N3 C1 1.388(8) . ?
O1 C4 1.265(9) . ?
C1 C3 1.392(9) . ?
C1 C2 1.393(9) 2_655 ?
C2 C3 1.377(9) 4_566 ?
C2 C1 1.393(9) 2_645 ?
C3 C2 1.377(9) 4_565 ?
C4 N4 1.299(9) . ?
C4 C6 1.498(11) . ?
N4 C7 1.456(11) . ?
N4 C5 1.459(11) . ?
